data_2015727
loop_
_publ_author_name
'Dege, Necmi'
'\.I\,cbudak, Hasan'
'Ad\?iyaman, Elif'

_publ_section_title Bis(acesulfamato-\k<i>O</i>^4^)diaquabis(3-methylpyridine-\k<i>N</i>)nickel(II)
_journal_coeditor_code BG3023
_journal_issue 1
_journal_name_full 'Acta Crystallographica Section C'
_journal_page_first m13
_journal_page_last m15
_journal_paper_doi 10.1107/S0108270106050591
_journal_volume 63
_journal_year 2007
_chemical_formula_iupac '[Ni (C4 H4 N O4 S)2 (C6 H7 N)2 (H2 O)2]'
_chemical_formula_moiety 'C20 H26 N4 Ni O10 S2'
_chemical_formula_sum 'C20 H26 N4 Ni O10 S2'
_chemical_formula_weight 605.28
_chemical_name_systematic
;
diaquabis[6-methyl-2,2-dioxo-1,2,3-oxathiazin-4-olato-\kO^4^]bis(3-
methylpyridine-\kN)nickel(II)}
;
_space_group_IT_number 14
_symmetry_cell_setting monoclinic
_symmetry_space_group_name_Hall '-P 2ybc'
_symmetry_space_group_name_H-M 'P 1 21/c 1'
_atom_sites_solution_hydrogens geom
_atom_sites_solution_primary direct
_atom_sites_solution_secondary difmap
_audit_creation_method SHELXL-97
_cell_angle_alpha 90.00
_cell_angle_beta 98.875(5)
_cell_angle_gamma 90.00
_cell_formula_units_Z 2
_cell_length_a 8.9738(6)
_cell_length_b 12.8267(7)
_cell_length_c 11.1870(8)
_cell_measurement_reflns_used 20424
_cell_measurement_temperature 296
_cell_measurement_theta_max 27.90
_cell_measurement_theta_min 2.30
_cell_volume 1272.25(14)
_computing_cell_refinement X-AREA
_computing_data_collection 'X-AREA (Stoe & Cie, 2002)'
_computing_data_reduction 'X-RED32 (Stoe & Cie, 2002)'
_computing_molecular_graphics 'ORTEP-3 for Windows (Farrugia, 1997)'
_computing_publication_material 'WinGX (Farrugia, 1999) and PLATON (Spek, 2003)'
_computing_structure_refinement 'SHELXL97 (Sheldrick, 1997)'
_computing_structure_solution 'SHELXS97 (Sheldrick, 1997)'
_diffrn_ambient_temperature 296
_diffrn_detector_area_resol_mean 6.67
_diffrn_measured_fraction_theta_full 0.996
_diffrn_measured_fraction_theta_max 0.996
_diffrn_measurement_device_type 'Stoe IPDS-2'
_diffrn_measurement_method \w
_diffrn_radiation_monochromator 'plane graphite'
_diffrn_radiation_source 'sealed X-ray tube, 12 x 0.4 mm long-fine focus'
_diffrn_radiation_type MoK\a
_diffrn_radiation_wavelength 0.71073
_diffrn_reflns_av_R_equivalents 0.0631
_diffrn_reflns_av_sigmaI/netI 0.0330
_diffrn_reflns_limit_h_max 11
_diffrn_reflns_limit_h_min -11
_diffrn_reflns_limit_k_max 16
_diffrn_reflns_limit_k_min -16
_diffrn_reflns_limit_l_max 14
_diffrn_reflns_limit_l_min -14
_diffrn_reflns_number 21143
_diffrn_reflns_theta_full 27.78
_diffrn_reflns_theta_max 27.78
_diffrn_reflns_theta_min 2.30
_diffrn_standards_decay_% 0
_diffrn_standards_interval_count 0
_diffrn_standards_number 0
_exptl_absorpt_coefficient_mu 0.988
_exptl_absorpt_correction_T_max 0.8809
_exptl_absorpt_correction_T_min 0.4844
_exptl_absorpt_correction_type integration
_exptl_absorpt_process_details '(X-RED32; Stoe & Cie, 2002)'
_exptl_crystal_colour blue
_exptl_crystal_density_diffrn 1.580
_exptl_crystal_density_method 'not measured'
_exptl_crystal_description prism
_exptl_crystal_F_000 628
_exptl_crystal_size_max 0.46
_exptl_crystal_size_mid 0.28
_exptl_crystal_size_min 0.09
_refine_diff_density_max 0.528
_refine_diff_density_min -0.266
_refine_ls_extinction_method none
_refine_ls_goodness_of_fit_ref 1.015
_refine_ls_hydrogen_treatment mixed
_refine_ls_matrix_type full
_refine_ls_number_parameters 179
_refine_ls_number_reflns 2999
_refine_ls_number_restraints 0
_refine_ls_restrained_S_all 1.015
_refine_ls_R_factor_all 0.0545
_refine_ls_R_factor_gt 0.0350
_refine_ls_shift/su_max 0.001
_refine_ls_shift/su_mean 0.000
_refine_ls_structure_factor_coef Fsqd
_refine_ls_weighting_details 'calc w=1/[\s^2^(Fo^2^)+(0.0472P)^2^+0.0532P] where P=(Fo^2^+2Fc^2^)/3'
_refine_ls_weighting_scheme calc
_refine_ls_wR_factor_gt 0.0795
_refine_ls_wR_factor_ref 0.0848
_reflns_number_gt 2271
_reflns_number_total 2999
_reflns_threshold_expression I>2\s(I)
_cod_data_source_file bg3023.cif
_cod_data_source_block I
_cod_original_sg_symbol_H-M 'P 21/c'
_cod_database_code 2015727
_cod_database_fobs_code 2015727

loop_
_symmetry_equiv_pos_as_xyz
'x, y, z'
'-x, y+1/2, -z+1/2'
'-x, -y, -z'
'x, -y-1/2, z-1/2'

loop_
_atom_site_type_symbol
_atom_site_label
_atom_site_fract_x
_atom_site_fract_y
_atom_site_fract_z
_atom_site_U_iso_or_equiv
_atom_site_adp_type
_atom_site_calc_flag
_atom_site_refinement_flags
_atom_site_occupancy
Ni Ni1 0.5000 0.0000 0.0000 0.03120(11) Uani d S 1
S S1 0.24047(7) -0.10679(4) -0.40631(5) 0.04145(15) Uani d . 1
O O1 0.2896(3) -0.03139(13) -0.50889(16) 0.0569(5) Uani d . 1
O O2 0.2985(3) -0.20504(14) -0.43348(19) 0.0741(7) Uani d . 1
O O3 0.0822(2) -0.09927(19) -0.41537(19) 0.0706(6) Uani d . 1
O O4 0.41014(19) 0.07055(11) -0.16205(14) 0.0396(4) Uani d . 1
O O5 0.5566(2) 0.15061(12) 0.06289(17) 0.0412(4) Uani d . 1
H H5A 0.604(4) 0.143(3) 0.132(3) 0.073(11) Uiso d . 1
H H5B 0.607(4) 0.192(3) 0.028(3) 0.072(10) Uiso d . 1
N N1 0.3243(2) -0.06581(14) -0.28152(17) 0.0432(5) Uani d . 1
N N2 0.2977(2) 0.01963(13) 0.06929(17) 0.0375(4) Uani d . 1
C C1 0.3608(2) 0.03544(17) -0.26538(19) 0.0347(4) Uani d . 1
C C2 0.3491(3) 0.10524(17) -0.3692(2) 0.0411(5) Uani d . 1
H H2 0.3644 0.1762 -0.3554 0.049 Uiso calc R 1
C C3 0.3177(3) 0.07229(17) -0.4821(2) 0.0384(5) Uani d . 1
C C4 0.3141(3) 0.1338(2) -0.5950(2) 0.0523(6) Uani d . 1
H H4A 0.3623 0.0949 -0.6517 0.078 Uiso calc R 1
H H4B 0.3664 0.1985 -0.5769 0.078 Uiso calc R 1
H H4C 0.2113 0.1477 -0.6295 0.078 Uiso calc R 1
C C5 0.2164(3) 0.10654(18) 0.0438(2) 0.0449(5) Uani d . 1
H H5 0.2527 0.1574 -0.0035 0.054 Uiso calc R 1
C C6 0.0812(3) 0.1240(2) 0.0848(3) 0.0527(6) Uani d . 1
H H6 0.0286 0.1859 0.0670 0.063 Uiso calc R 1
C C7 0.0259(3) 0.0480(2) 0.1522(2) 0.0531(6) Uani d . 1
H H7 -0.0658 0.0579 0.1795 0.064 Uiso calc R 1
C C8 0.1059(3) -0.0430(2) 0.1799(2) 0.0471(6) Uani d . 1
C C9 0.2428(3) -0.05283(18) 0.1370(2) 0.0412(5) Uani d . 1
H H9 0.2993 -0.1130 0.1564 0.049 Uiso calc R 1
C C10 0.0490(4) -0.1294(3) 0.2517(3) 0.0668(8) Uani d . 1
H H10A 0.1301 -0.1765 0.2793 0.100 Uiso calc R 1
H H10B -0.0302 -0.1663 0.2016 0.100 Uiso calc R 1
H H10C 0.0108 -0.1004 0.3201 0.100 Uiso calc R 1

loop_
_atom_site_aniso_label
_atom_site_aniso_U_11
_atom_site_aniso_U_22
_atom_site_aniso_U_33
_atom_site_aniso_U_12
_atom_site_aniso_U_13
_atom_site_aniso_U_23
Ni1 0.0339(2) 0.03056(18) 0.03024(19) -0.00187(15) 0.00831(14) -0.00078(15)
S1 0.0567(4) 0.0338(3) 0.0356(3) -0.0025(2) 0.0128(3) -0.0041(2)
O1 0.0940(15) 0.0433(9) 0.0354(9) -0.0105(9) 0.0167(9) -0.0036(7)
O2 0.125(2) 0.0415(10) 0.0593(13) 0.0171(11) 0.0245(13) -0.0092(9)
O3 0.0538(12) 0.1060(17) 0.0528(12) -0.0145(11) 0.0104(9) -0.0096(11)
O4 0.0483(10) 0.0384(8) 0.0315(8) 0.0002(7) 0.0043(7) -0.0018(6)
O5 0.0509(10) 0.0346(8) 0.0381(9) -0.0057(7) 0.0069(8) 0.0007(7)
N1 0.0583(13) 0.0362(9) 0.0353(10) -0.0048(8) 0.0077(9) 0.0007(8)
N2 0.0395(10) 0.0359(10) 0.0387(10) -0.0030(7) 0.0110(8) -0.0030(7)
C1 0.0335(11) 0.0372(10) 0.0348(11) 0.0053(8) 0.0092(9) 0.0006(8)
C2 0.0551(15) 0.0336(10) 0.0343(12) -0.0006(10) 0.0053(10) 0.0016(9)
C3 0.0439(13) 0.0351(10) 0.0375(12) -0.0007(9) 0.0109(10) 0.0000(9)
C4 0.0728(18) 0.0478(13) 0.0370(13) -0.0058(12) 0.0110(12) 0.0035(10)
C5 0.0459(14) 0.0424(12) 0.0474(14) 0.0023(10) 0.0102(11) -0.0023(10)
C6 0.0494(15) 0.0554(15) 0.0538(16) 0.0113(11) 0.0096(12) -0.0120(12)
C7 0.0408(14) 0.0752(17) 0.0457(14) 0.0029(12) 0.0142(11) -0.0167(13)
C8 0.0466(15) 0.0623(14) 0.0348(12) -0.0152(12) 0.0139(10) -0.0098(11)
C9 0.0437(13) 0.0424(12) 0.0391(12) -0.0060(10) 0.0121(10) -0.0035(9)
C10 0.067(2) 0.085(2) 0.0538(17) -0.0234(16) 0.0268(15) 0.0002(14)

loop_
_atom_type_symbol
_atom_type_description
_atom_type_scat_dispersion_real
_atom_type_scat_dispersion_imag
_atom_type_scat_source
C C 0.0033 0.0016 'International Tables Vol C Tables 4.2.6.8 and 6.1.1.4'
H H 0.0000 0.0000 'International Tables Vol C Tables 4.2.6.8 and 6.1.1.4'
N N 0.0061 0.0033 'International Tables Vol C Tables 4.2.6.8 and 6.1.1.4'
Ni Ni 0.3393 1.1124 'International Tables Vol C Tables 4.2.6.8 and 6.1.1.4'
O O 0.0106 0.0060 'International Tables Vol C Tables 4.2.6.8 and 6.1.1.4'
S S 0.1246 0.1234 'International Tables Vol C Tables 4.2.6.8 and 6.1.1.4'

loop_
_geom_angle_atom_site_label_1
_geom_angle_atom_site_label_2
_geom_angle_atom_site_label_3
_geom_angle_site_symmetry_1
_geom_angle_site_symmetry_3
_geom_angle
O4 Ni1 O4 . 3_655 180.00(9)
O4 Ni1 O5 . 3_655 93.87(7)
O4 Ni1 O5 3_655 3_655 86.13(7)
O4 Ni1 O5 . . 86.13(7)
O4 Ni1 O5 3_655 . 93.87(7)
O5 Ni1 O5 3_655 . 180.00(13)
O4 Ni1 N2 . . 91.64(7)
O4 Ni1 N2 3_655 . 88.36(7)
O5 Ni1 N2 3_655 . 93.21(7)
O5 Ni1 N2 . . 86.79(7)
O4 Ni1 N2 . 3_655 88.36(7)
O4 Ni1 N2 3_655 3_655 91.64(7)
O5 Ni1 N2 3_655 3_655 86.79(7)
O5 Ni1 N2 . 3_655 93.21(7)
N2 Ni1 N2 . 3_655 180.0
O3 S1 O2 . . 116.45(15)
O3 S1 N1 . . 112.31(12)
O2 S1 N1 . . 110.31(13)
O3 S1 O1 . . 106.89(13)
O2 S1 O1 . . 103.35(12)
N1 S1 O1 . . 106.59(10)
C3 O1 S1 . . 118.97(14)
C1 O4 Ni1 . . 133.01(14)
Ni1 O5 H5A . . 105(2)
Ni1 O5 H5B . . 124(2)
H5A O5 H5B . . 106(3)
C1 N1 S1 . . 121.05(16)
C5 N2 C9 . . 117.5(2)
C5 N2 Ni1 . . 119.73(15)
C9 N2 Ni1 . . 122.72(15)
O4 C1 N1 . . 120.92(19)
O4 C1 C2 . . 119.0(2)
N1 C1 C2 . . 120.0(2)
C3 C2 C1 . . 123.0(2)
C3 C2 H2 . . 118.5
C1 C2 H2 . . 118.5
C2 C3 O1 . . 121.5(2)
C2 C3 C4 . . 128.1(2)
O1 C3 C4 . . 110.35(19)
C3 C4 H4A . . 109.5
C3 C4 H4B . . 109.5
H4A C4 H4B . . 109.5
C3 C4 H4C . . 109.5
H4A C4 H4C . . 109.5
H4B C4 H4C . . 109.5
N2 C5 C6 . . 122.9(2)
N2 C5 H5 . . 118.6
C6 C5 H5 . . 118.6
C7 C6 C5 . . 118.6(2)
C7 C6 H6 . . 120.7
C5 C6 H6 . . 120.7
C6 C7 C8 . . 120.3(2)
C6 C7 H7 . . 119.8
C8 C7 H7 . . 119.8
C7 C8 C9 . . 117.1(2)
C7 C8 C10 . . 122.4(2)
C9 C8 C10 . . 120.5(3)
N2 C9 C8 . . 123.6(2)
N2 C9 H9 . . 118.2
C8 C9 H9 . . 118.2
C8 C10 H10A . . 109.5
C8 C10 H10B . . 109.5
H10A C10 H10B . . 109.5
C8 C10 H10C . . 109.5
H10A C10 H10C . . 109.5
H10B C10 H10C . . 109.5

loop_
_geom_bond_atom_site_label_1
_geom_bond_atom_site_label_2
_geom_bond_site_symmetry_2
_geom_bond_distance
_geom_bond_publ_flag
Ni1 O4 . 2.0747(15) yes
Ni1 O4 3_655 2.0747(15) ?
Ni1 O5 3_655 2.0917(16) ?
Ni1 O5 . 2.0917(16) yes
Ni1 N2 . 2.0964(18) yes
Ni1 N2 3_655 2.0964(18) ?
S1 O3 . 1.412(2) yes
S1 O2 . 1.4145(19) yes
S1 N1 . 1.571(2) ?
S1 O1 . 1.6134(18) yes
O1 C3 . 1.378(3) yes
O4 C1 . 1.256(3) yes
O5 H5A . 0.83(4) ?
O5 H5B . 0.83(4) ?
N1 C1 . 1.345(3) yes
N2 C5 . 1.338(3) ?
N2 C9 . 1.340(3) ?
C1 C2 . 1.458(3) yes
C2 C3 . 1.320(3) yes
C2 H2 . 0.9300 ?
C3 C4 . 1.486(3) ?
C4 H4A . 0.9600 ?
C4 H4B . 0.9600 ?
C4 H4C . 0.9600 ?
C5 C6 . 1.380(4) ?
C5 H5 . 0.9300 ?
C6 C7 . 1.371(4) ?
C6 H6 . 0.9300 ?
C7 C8 . 1.380(4) ?
C7 H7 . 0.9300 ?
C8 C9 . 1.392(3) ?
C8 C10 . 1.503(4) ?
C9 H9 . 0.9300 ?
C10 H10A . 0.9600 ?
C10 H10B . 0.9600 ?
C10 H10C . 0.9600 ?

loop_
_geom_hbond_atom_site_label_D
_geom_hbond_atom_site_label_H
_geom_hbond_atom_site_label_A
_geom_hbond_site_symmetry_A
_geom_hbond_distance_DH
_geom_hbond_distance_HA
_geom_hbond_distance_DA
_geom_hbond_angle_DHA
O5 H5A N1 3_655 0.83(4) 1.96(4) 2.739(3) 155(3)
O5 H5B O2 2_654 0.83(4) 1.96(4) 2.792(3) 173(4)

loop_
_geom_torsion_atom_site_label_1
_geom_torsion_atom_site_label_2
_geom_torsion_atom_site_label_3
_geom_torsion_atom_site_label_4
_geom_torsion_site_symmetry_1
_geom_torsion
O3 S1 O1 C3 . 87.0(2)
O2 S1 O1 C3 . -149.5(2)
N1 S1 O1 C3 . -33.3(2)
O5 Ni1 O4 C1 3_655 -9.4(2)
O5 Ni1 O4 C1 . 170.6(2)
N2 Ni1 O4 C1 . -102.8(2)
N2 Ni1 O4 C1 3_655 77.2(2)
O3 S1 N1 C1 . -87.8(2)
O2 S1 N1 C1 . 140.5(2)
O1 S1 N1 C1 . 29.0(2)
O4 Ni1 N2 C5 . -37.47(18)
O4 Ni1 N2 C5 3_655 142.53(18)
O5 Ni1 N2 C5 3_655 -131.44(18)
O5 Ni1 N2 C5 . 48.56(18)
O4 Ni1 N2 C9 . 141.04(18)
O4 Ni1 N2 C9 3_655 -38.96(18)
O5 Ni1 N2 C9 3_655 47.07(19)
O5 Ni1 N2 C9 . -132.93(19)
Ni1 O4 C1 N1 . 16.7(3)
Ni1 O4 C1 C2 . -160.83(16)
S1 N1 C1 O4 . 170.81(17)
S1 N1 C1 C2 . -11.6(3)
O4 C1 C2 C3 . 170.8(2)
N1 C1 C2 C3 . -6.8(4)
C1 C2 C3 O1 . 1.8(4)
C1 C2 C3 C4 . -174.9(2)
S1 O1 C3 C2 . 20.3(3)
S1 O1 C3 C4 . -162.50(19)
C9 N2 C5 C6 . 0.4(4)
Ni1 N2 C5 C6 . 179.0(2)
N2 C5 C6 C7 . -1.5(4)
C5 C6 C7 C8 . 1.1(4)
C6 C7 C8 C9 . 0.3(4)
C6 C7 C8 C10 . -178.9(3)
C5 N2 C9 C8 . 1.1(3)
Ni1 N2 C9 C8 . -177.42(17)
C7 C8 C9 N2 . -1.5(4)
C10 C8 C9 N2 . 177.8(2)
